data_4325550
loop_
_publ_author_name
'Kelly J. Kilpin'
'Emma L. Gavey'
'C. John McAdam'
'Christopher B. Anderson'
'Samuel J. Lind'
'Courtney C. Keep'
'Keith C. Gordon'
'James D. Crowley'

_publ_section_title
;
 Palladium(II) Complexes of Readily Functionalized Bidentate
 2-Pyridyl-1,2,3-triazole "Click" Ligands: A Synthetic, Structural,
 Spectroscopic, and Computational Study
;
_journal_name_full 'Inorganic Chemistry'
_journal_page_first 6334
_journal_page_last 6346
_journal_paper_doi 10.1021/ic200789b
_journal_volume 50
_journal_year 2011
_chemical_formula_moiety 'C17 H14 Fe N4'
_chemical_formula_sum 'C17 H14 Fe N4'
_chemical_formula_weight 330.17
_chemical_name_systematic
;
 ?
;
_space_group_IT_number 14
_symmetry_cell_setting monoclinic
_symmetry_space_group_name_Hall '-P 2yn'
_symmetry_space_group_name_H-M 'P 1 21/n 1'
_atom_sites_solution_hydrogens geom
_atom_sites_solution_primary direct
_atom_sites_solution_secondary difmap
_audit_creation_method SHELXL-97
_cell_angle_alpha 90.00
_cell_angle_beta 92.795(12)
_cell_angle_gamma 90.00
_cell_formula_units_Z 4
_cell_length_a 5.8286(16)
_cell_length_b 20.066(5)
_cell_length_c 11.830(3)
_cell_measurement_reflns_used 3469
_cell_measurement_temperature 91(2)
_cell_measurement_theta_max 25.199
_cell_measurement_theta_min 2.663
_cell_volume 1382.0(6)
_computing_structure_refinement 'SHELXL-97 (Sheldrick, 1997)'
_diffrn_ambient_temperature 91(2)
_diffrn_measured_fraction_theta_full 0.988
_diffrn_measured_fraction_theta_max 0.988
_diffrn_radiation_monochromator graphite
_diffrn_radiation_source 'fine-focus sealed tube'
_diffrn_radiation_type MoK\a
_diffrn_radiation_wavelength 0.71073
_diffrn_reflns_av_R_equivalents 0.0766
_diffrn_reflns_av_sigmaI/netI 0.0463
_diffrn_reflns_limit_h_max 5
_diffrn_reflns_limit_h_min -6
_diffrn_reflns_limit_k_max 21
_diffrn_reflns_limit_k_min -21
_diffrn_reflns_limit_l_max 12
_diffrn_reflns_limit_l_min -12
_diffrn_reflns_number 12609
_diffrn_reflns_theta_full 22.51
_diffrn_reflns_theta_max 22.51
_diffrn_reflns_theta_min 2.66
_exptl_absorpt_coefficient_mu 1.092
_exptl_absorpt_correction_T_max 0.9275
_exptl_absorpt_correction_T_min 0.8112
_exptl_absorpt_correction_type multi-scan
_exptl_absorpt_process_details SADABS
_exptl_crystal_colour orange
_exptl_crystal_density_diffrn 1.587
_exptl_crystal_description plate
_exptl_crystal_F_000 680
_exptl_crystal_size_max 0.20
_exptl_crystal_size_mid 0.10
_exptl_crystal_size_min 0.07
_refine_diff_density_max 1.712
_refine_diff_density_min -0.587
_refine_diff_density_rms 0.139
_refine_ls_extinction_method none
_refine_ls_goodness_of_fit_ref 1.153
_refine_ls_hydrogen_treatment constr
_refine_ls_matrix_type full
_refine_ls_number_parameters 199
_refine_ls_number_reflns 1791
_refine_ls_number_restraints 0
_refine_ls_restrained_S_all 1.153
_refine_ls_R_factor_all 0.0762
_refine_ls_R_factor_gt 0.0654
_refine_ls_shift/su_max 0.000
_refine_ls_shift/su_mean 0.000
_refine_ls_structure_factor_coef Fsqd
_refine_ls_weighting_details 'calc w=1/[\s^2^(Fo^2^)+(0.0942P)^2^+6.2080P] where P=(Fo^2^+2Fc^2^)/3'
_refine_ls_weighting_scheme calc
_refine_ls_wR_factor_gt 0.1715
_refine_ls_wR_factor_ref 0.1805
_reflns_number_gt 1508
_reflns_number_total 1791
_reflns_threshold_expression >2sigma(I)
_cod_data_source_file ic200789b_si_001_07.cif
_cod_data_source_block 820913
_cod_database_code 4325550

loop_
_symmetry_equiv_pos_as_xyz
'x, y, z'
'-x+1/2, y+1/2, -z+1/2'
'-x, -y, -z'
'x-1/2, -y-1/2, z-1/2'

loop_
_atom_site_label
_atom_site_type_symbol
_atom_site_fract_x
_atom_site_fract_y
_atom_site_fract_z
_atom_site_U_iso_or_equiv
_atom_site_adp_type
_atom_site_occupancy
_atom_site_symmetry_multiplicity
_atom_site_calc_flag
_atom_site_refinement_flags
C1 C 0.8631(11) 0.5074(3) 0.2573(5) 0.0219(16) Uani 1 1 d .
H1 H 0.7155 0.5107 0.2199 0.026 Uiso 1 1 calc R
C2 C 1.0293(11) 0.5513(3) 0.2268(6) 0.0237(16) Uani 1 1 d .
H2 H 0.9962 0.5844 0.1710 0.028 Uiso 1 1 calc R
C3 C 1.2464(11) 0.5465(3) 0.2789(5) 0.0204(15) Uani 1 1 d .
H3 H 1.3650 0.5763 0.2597 0.024 Uiso 1 1 calc R
C4 C 1.2874(11) 0.4975(3) 0.3597(5) 0.0187(15) Uani 1 1 d .
H4 H 1.4351 0.4926 0.3964 0.022 Uiso 1 1 calc R
C5 C 1.1075(11) 0.4555(3) 0.3862(5) 0.0178(15) Uani 1 1 d .
C6 C 1.1390(10) 0.4032(3) 0.4741(5) 0.0160(14) Uani 1 1 d .
C7 C 0.9795(11) 0.3619(3) 0.5179(5) 0.0172(14) Uani 1 1 d .
H7 H 0.8184 0.3609 0.5012 0.021 Uiso 1 1 calc R
C8 C 1.0315(10) 0.2699(3) 0.6621(5) 0.0158(14) Uani 1 1 d .
C9 C 1.1735(11) 0.2149(3) 0.7005(5) 0.0204(15) Uani 1 1 d .
H9 H 1.3273 0.2063 0.6817 0.025 Uiso 1 1 calc R
C10 C 1.0379(11) 0.1764(3) 0.7717(6) 0.0200(15) Uani 1 1 d .
H10 H 1.0856 0.1368 0.8100 0.024 Uiso 1 1 calc R
C11 C 0.8191(11) 0.2066(3) 0.7765(5) 0.0200(15) Uani 1 1 d .
H11 H 0.6959 0.1905 0.8185 0.024 Uiso 1 1 calc R
C12 C 0.8136(10) 0.2649(3) 0.7083(5) 0.0165(14) Uani 1 1 d .
H12 H 0.6879 0.2946 0.6961 0.020 Uiso 1 1 calc R
C13 C 0.8433(12) 0.1816(3) 0.4406(6) 0.0243(16) Uani 1 1 d .
H13 H 0.8899 0.2159 0.3913 0.029 Uiso 1 1 calc R
C14 C 0.9805(12) 0.1258(3) 0.4783(6) 0.0256(16) Uani 1 1 d .
H14 H 1.1336 0.1164 0.4593 0.031 Uiso 1 1 calc R
C15 C 0.8421(12) 0.0873(4) 0.5499(6) 0.0281(17) Uani 1 1 d .
H15 H 0.8870 0.0470 0.5869 0.034 Uiso 1 1 calc R
C16 C 0.6283(12) 0.1189(3) 0.5566(6) 0.0240(16) Uani 1 1 d .
H16 H 0.5042 0.1040 0.5993 0.029 Uiso 1 1 calc R
C17 C 0.6303(12) 0.1770(3) 0.4884(6) 0.0231(16) Uani 1 1 d .
H17 H 0.5070 0.2077 0.4773 0.028 Uiso 1 1 calc R
N1 n 1.1057(9) 0.3227(2) 0.5911(4) 0.0154(12) Uani 1 1 d .
N2 n 1.3301(9) 0.3385(3) 0.5923(5) 0.0220(13) Uani 1 1 d .
N3 n 1.3508(9) 0.3881(2) 0.5208(4) 0.0192(13) Uani 1 1 d .
N4 n 0.8959(9) 0.4597(3) 0.3372(4) 0.0210(13) Uani 1 1 d .
Fe1 Fe 0.88214(15) 0.18235(4) 0.61287(7) 0.0169(4) Uani 1 1 d .

loop_
_atom_site_aniso_label
_atom_site_aniso_U_11
_atom_site_aniso_U_22
_atom_site_aniso_U_33
_atom_site_aniso_U_23
_atom_site_aniso_U_13
_atom_site_aniso_U_12
C1 0.018(4) 0.027(4) 0.019(4) -0.001(3) -0.005(3) 0.002(3)
C2 0.032(4) 0.020(4) 0.020(4) 0.002(3) 0.002(3) 0.003(3)
C3 0.026(4) 0.018(3) 0.018(4) 0.001(3) 0.005(3) -0.006(3)
C4 0.016(3) 0.023(4) 0.017(4) -0.003(3) -0.001(3) 0.000(3)
C5 0.024(4) 0.014(3) 0.015(3) -0.002(3) 0.000(3) 0.003(3)
C6 0.017(4) 0.013(3) 0.019(3) -0.004(3) 0.000(3) -0.002(3)
C7 0.016(3) 0.020(4) 0.016(3) -0.003(3) -0.004(3) 0.000(3)
C8 0.021(4) 0.009(3) 0.016(3) -0.003(3) -0.003(3) -0.001(3)
C9 0.022(4) 0.019(4) 0.019(4) -0.004(3) -0.007(3) 0.002(3)
C10 0.018(4) 0.021(4) 0.020(4) 0.001(3) -0.005(3) -0.002(3)
C11 0.026(4) 0.021(4) 0.013(3) 0.000(3) 0.001(3) -0.001(3)
C12 0.015(3) 0.019(4) 0.016(3) -0.001(3) 0.002(3) 0.004(3)
C13 0.033(4) 0.023(4) 0.016(4) -0.001(3) -0.006(3) -0.008(3)
C14 0.018(4) 0.032(4) 0.026(4) -0.015(3) -0.003(3) 0.001(3)
C15 0.041(5) 0.022(4) 0.020(4) -0.002(3) -0.009(3) -0.004(3)
C16 0.020(4) 0.029(4) 0.022(4) -0.004(3) -0.001(3) -0.004(3)
C17 0.023(4) 0.019(4) 0.027(4) -0.002(3) -0.006(3) 0.003(3)
N1 0.015(3) 0.013(3) 0.017(3) -0.001(2) -0.001(2) 0.001(2)
N2 0.021(3) 0.021(3) 0.025(3) 0.000(3) 0.000(2) -0.001(2)
N3 0.020(3) 0.013(3) 0.024(3) 0.001(2) -0.002(2) -0.001(2)
N4 0.016(3) 0.024(3) 0.023(3) -0.001(3) -0.002(2) -0.001(2)
Fe1 0.0198(6) 0.0156(6) 0.0150(6) 0.0004(4) -0.0028(4) -0.0002(4)

loop_
_atom_type_symbol
_atom_type_description
_atom_type_scat_dispersion_real
_atom_type_scat_dispersion_imag
_atom_type_scat_source
C C 0.0033 0.0016 'International Tables Vol C Tables 4.2.6.8 and 6.1.1.4'
H H 0.0000 0.0000 'International Tables Vol C Tables 4.2.6.8 and 6.1.1.4'
N N 0.0061 0.0033 'International Tables Vol C Tables 4.2.6.8 and 6.1.1.4'
Fe Fe 0.3463 0.8444 'International Tables Vol C Tables 4.2.6.8 and 6.1.1.4'

loop_
_geom_angle_atom_site_label_1
_geom_angle_atom_site_label_2
_geom_angle_atom_site_label_3
_geom_angle
N4 C1 C2 124.1(6)
N4 C1 H1 118.0
C2 C1 H1 118.0
C3 C2 C1 118.8(6)
C3 C2 H2 120.6
C1 C2 H2 120.6
C2 C3 C4 118.7(6)
C2 C3 H3 120.6
C4 C3 H3 120.6
C3 C4 C5 118.6(6)
C3 C4 H4 120.7
C5 C4 H4 120.7
N4 C5 C4 123.5(6)
N4 C5 C6 115.4(5)
C4 C5 C6 121.1(6)
N3 C6 C7 109.4(5)
N3 C6 C5 121.4(5)
C7 C6 C5 129.2(6)
N1 C7 C6 103.6(5)
N1 C7 H7 128.2
C6 C7 H7 128.2
C12 C8 N1 125.7(5)
C12 C8 C9 109.7(5)
N1 C8 C9 124.5(5)
C12 C8 Fe1 70.6(3)
N1 C8 Fe1 127.5(4)
C9 C8 Fe1 70.1(3)
C10 C9 C8 106.1(6)
C10 C9 Fe1 69.7(4)
C8 C9 Fe1 68.7(3)
C10 C9 H9 126.9
C8 C9 H9 126.9
Fe1 C9 H9 126.2
C9 C10 C11 108.7(6)
C9 C10 Fe1 70.0(4)
C11 C10 Fe1 69.7(4)
C9 C10 H10 125.7
C11 C10 H10 125.7
Fe1 C10 H10 126.3
C10 C11 C12 109.0(6)
C10 C11 Fe1 69.9(4)
C12 C11 Fe1 70.0(3)
C10 C11 H11 125.5
C12 C11 H11 125.5
Fe1 C11 H11 126.1
C8 C12 C11 106.5(5)
C8 C12 Fe1 69.0(3)
C11 C12 Fe1 69.5(4)
C8 C12 H12 126.8
C11 C12 H12 126.8
Fe1 C12 H12 126.3
C17 C13 C14 108.4(6)
C17 C13 Fe1 69.6(4)
C14 C13 Fe1 70.2(4)
C17 C13 H13 125.8
C14 C13 H13 125.8
Fe1 C13 H13 125.9
C13 C14 C15 106.6(6)
C13 C14 Fe1 68.8(4)
C15 C14 Fe1 69.7(4)
C13 C14 H14 126.7
C15 C14 H14 126.7
Fe1 C14 H14 126.4
C16 C15 C14 108.5(6)
C16 C15 Fe1 69.2(4)
C14 C15 Fe1 69.8(4)
C16 C15 H15 125.7
C14 C15 H15 125.7
Fe1 C15 H15 126.8
C15 C16 C17 107.9(6)
C15 C16 Fe1 70.6(4)
C17 C16 Fe1 69.3(4)
C15 C16 H16 126.1
C17 C16 H16 126.1
Fe1 C16 H16 125.6
C13 C17 C16 108.5(6)
C13 C17 Fe1 70.4(4)
C16 C17 Fe1 69.9(4)
C13 C17 H17 125.7
C16 C17 H17 125.7
Fe1 C17 H17 125.6
N2 N1 C7 111.5(5)
N2 N1 C8 119.3(5)
C7 N1 C8 129.2(5)
N3 N2 N1 106.9(5)
N2 N3 C6 108.6(5)
C5 N4 C1 116.4(5)
C17 Fe1 C8 122.5(2)
C17 Fe1 C13 40.0(3)
C8 Fe1 C13 108.5(3)
C17 Fe1 C16 40.8(3)
C8 Fe1 C16 157.9(3)
C13 Fe1 C16 68.0(3)
C17 Fe1 C11 122.8(3)
C8 Fe1 C11 67.5(3)
C13 Fe1 C11 158.5(3)
C16 Fe1 C11 107.2(3)
C17 Fe1 C10 159.0(3)
C8 Fe1 C10 67.9(2)
C13 Fe1 C10 159.7(3)
C16 Fe1 C10 123.0(3)
C11 Fe1 C10 40.4(3)
C17 Fe1 C9 159.0(3)
C8 Fe1 C9 41.2(2)
C13 Fe1 C9 123.8(3)
C16 Fe1 C9 158.9(3)
C11 Fe1 C9 68.2(3)
C10 Fe1 C9 40.3(3)
C17 Fe1 C12 106.7(3)
C8 Fe1 C12 40.4(2)
C13 Fe1 C12 122.7(3)
C16 Fe1 C12 121.7(3)
C11 Fe1 C12 40.5(3)
C10 Fe1 C12 68.4(2)
C9 Fe1 C12 69.2(2)
C17 Fe1 C14 68.2(3)
C8 Fe1 C14 124.5(3)
C13 Fe1 C14 41.0(3)
C16 Fe1 C14 68.2(3)
C11 Fe1 C14 158.8(3)
C10 Fe1 C14 123.3(3)
C9 Fe1 C14 108.1(3)
C12 Fe1 C14 159.7(3)
C17 Fe1 C15 67.9(3)
C8 Fe1 C15 160.8(3)
C13 Fe1 C15 68.1(3)
C16 Fe1 C15 40.1(3)
C11 Fe1 C15 122.7(3)
C10 Fe1 C15 108.4(3)
C9 Fe1 C15 123.7(3)
C12 Fe1 C15 157.7(3)
C14 Fe1 C15 40.5(3)

loop_
_geom_bond_atom_site_label_1
_geom_bond_atom_site_label_2
_geom_bond_distance
C1 N4 1.352(8)
C1 C2 1.370(9)
C1 H1 0.9500
C2 C3 1.384(9)
C2 H2 0.9500
C3 C4 1.384(9)
C3 H3 0.9500
C4 C5 1.393(9)
C4 H4 0.9500
C5 N4 1.339(8)
C5 C6 1.482(9)
C6 N3 1.362(8)
C6 C7 1.366(9)
C7 N1 1.359(8)
C7 H7 0.9500
C8 C12 1.410(8)
C8 N1 1.432(8)
C8 C9 1.439(9)
C8 Fe1 2.034(6)
C9 C10 1.413(9)
C9 Fe1 2.053(6)
C9 H9 0.9500
C10 C11 1.415(9)
C10 Fe1 2.050(6)
C10 H10 0.9500
C11 C12 1.419(9)
C11 Fe1 2.046(6)
C11 H11 0.9500
C12 Fe1 2.054(6)
C12 H12 0.9500
C13 C17 1.392(10)
C13 C14 1.435(10)
C13 Fe1 2.040(7)
C13 H13 0.9500
C14 C15 1.425(10)
C14 Fe1 2.059(7)
C14 H14 0.9500
C15 C16 1.405(10)
C15 Fe1 2.057(7)
C15 H15 0.9500
C16 C17 1.418(10)
C16 Fe1 2.039(7)
C16 H16 0.9500
C17 Fe1 2.030(7)
C17 H17 0.9500
N1 N2 1.345(7)
N2 N3 1.315(8)
